data_7105686
loop_
_publ_author_name
'Chang-Zhu Li'
'Yutaka Matsuo'
'Takaaki Niinomi'
'Yoshiharu Sato'
'Eiichi Nakamura'

_publ_section_title
;
 Face-to-face C6F5-[60]Fullerene Interaction for Ordering Fullerene
 Molecules and Application to Thin-film Organic Photovoltaics
;
_journal_name_full Chem.Commun.
_journal_page_first 8582
_journal_paper_doi 10.1039/c0cc03028g
_journal_volume 46
_journal_year 2010
_chemical_absolute_configuration unk
_chemical_compound_source 'synthesis as described'
_chemical_formula_moiety 'C74 H4 F10'
_chemical_formula_sum 'C37 H2 F5'
_chemical_formula_weight 541.39
_space_group_crystal_system tetragonal
_space_group_IT_number 96
_space_group_name_Hall 'P 4nw 2abw'
_space_group_name_H-M_alt 'P 43 21 2'
_atom_sites_solution_hydrogens geom
_atom_sites_solution_primary direct
_atom_sites_solution_secondary difmap
_audit_creation_date 2009-11-02T21:09:33-00:00
_cell_angle_alpha 90.000(5)
_cell_angle_beta 90.000(5)
_cell_angle_gamma 90.000(5)
_cell_formula_units_Z 8
_cell_length_a 13.897(5)
_cell_length_b 13.897(5)
_cell_length_c 20.108(5)
_cell_measurement_reflns_used 73180
_cell_measurement_temperature 153(2)
_cell_measurement_theta_max 25.34
_cell_measurement_theta_min 1.78
_cell_measurement_wavelength 0.71073
_cell_volume 3883(2)
_computing_molecular_graphics 'Ortep-3 for Windows (Farrugia, 1997)'
_computing_structure_refinement 'SHELXL-97 (Sheldrick, 1997)'
_computing_structure_solution 'SHELXS-86 (Sheldrick, 1986)'
_diffrn_ambient_temperature 153(2)
_diffrn_measured_fraction_theta_full 1
_diffrn_measured_fraction_theta_max 1
_diffrn_radiation_monochromator graphite
_diffrn_radiation_probe x-ray
_diffrn_radiation_type MoK\a
_diffrn_radiation_wavelength 0.71069
_diffrn_reflns_av_R_equivalents 0.0777
_diffrn_reflns_av_unetI/netI 0.0212
_diffrn_reflns_limit_h_max 16
_diffrn_reflns_limit_h_min -16
_diffrn_reflns_limit_k_max 16
_diffrn_reflns_limit_k_min -16
_diffrn_reflns_limit_l_max 24
_diffrn_reflns_limit_l_min -24
_diffrn_reflns_number 73180
_diffrn_reflns_theta_full 25.34
_diffrn_reflns_theta_max 25.34
_diffrn_reflns_theta_min 1.78
_exptl_absorpt_coefficient_mu 0.141
_exptl_absorpt_correction_type none
_exptl_crystal_colour black
_exptl_crystal_density_diffrn 1.852
_exptl_crystal_density_method 'not measured'
_exptl_crystal_description prism
_exptl_crystal_F_000 2152
_exptl_crystal_size_max 0.8
_exptl_crystal_size_mid 0.2
_exptl_crystal_size_min 0.1
_refine_diff_density_max 0.426
_refine_diff_density_min -0.275
_refine_diff_density_rms 0.055
_refine_ls_abs_structure_details 'Flack H D (1983), Acta Cryst. A39, 876-881'
_refine_ls_abs_structure_Flack -2.4(9)
_refine_ls_extinction_method none
_refine_ls_goodness_of_fit_ref 1.039
_refine_ls_hydrogen_treatment constr
_refine_ls_matrix_type full
_refine_ls_number_parameters 361
_refine_ls_number_reflns 3561
_refine_ls_number_restraints 0
_refine_ls_restrained_S_all 1.039
_refine_ls_R_factor_all 0.0501
_refine_ls_R_factor_gt 0.0498
_refine_ls_shift/su_max 0.001
_refine_ls_shift/su_mean 0
_refine_ls_structure_factor_coef Fsqd
_refine_ls_weighting_details 'calc w=1/[\s^2^(Fo^2^)+(0.0736P)^2^+3.2879P] where P=(Fo^2^+2Fc^2^)/3'
_refine_ls_weighting_scheme calc
_refine_ls_wR_factor_gt 0.1304
_refine_ls_wR_factor_ref 0.1307
_reflns_number_gt 3505
_reflns_number_total 3561
_reflns_threshold_expression >2sigma(I)
_cod_data_source_file C0CC03028G.TXT
_cod_data_source_block C60CH2C6F5
_cod_depositor_comments
;
 Updating space group information.

 Antanas Vaitkus,
 2018-08-02
;
_cod_original_sg_symbol_Hall 'P 4abw 2nw'
_cod_original_sg_symbol_H-M 'P 41 21 2'
_cod_database_code 7105686

loop_
_space_group_symop_id
_space_group_symop_operation_xyz
1 'x, y, z'
2 '-x, -y, z+1/2'
3 'x+1/2, -y+1/2, -z+1/4'
4 '-x+1/2, y+1/2, -z+3/4'
5 '-y, -x, -z+1/2'
6 'y, x, -z'
7 'y+1/2, -x+1/2, z+1/4'
8 '-y+1/2, x+1/2, z+3/4'

loop_
_atom_site_label
_atom_site_type_symbol
_atom_site_fract_x
_atom_site_fract_y
_atom_site_fract_z
_atom_site_U_iso_or_equiv
_atom_site_adp_type
_atom_site_occupancy
_atom_site_symmetry_multiplicity
_atom_site_calc_flag
_atom_site_refinement_flags
_atom_site_disorder_assembly
_atom_site_disorder_group
C1 C 0.39479(18) 0.62549(18) 0.32551(12) 0.0243(5) Uani 1 1 d . . .
C2 C 0.34255(17) 0.54329(17) 0.29154(12) 0.0216(5) Uani 1 1 d . . .
C3 C 0.46582(18) 0.66885(17) 0.27549(12) 0.0228(5) Uani 1 1 d . . .
C4 C 0.33911(19) 0.4534(2) 0.32779(15) 0.0325(6) Uani 1 1 d . . .
C5 C 0.4116(4) 0.4740(4) 0.3879(2) 0.0218(10) Uiso 0.5 1 d P . .
C5B C 0.5638(4) 0.6226(4) 0.3665(3) 0.0265(11) Uiso 0.5 1 d P . .
C6 C 0.4594(2) 0.5768(2) 0.37820(14) 0.0377(7) Uani 1 1 d . . .
C7 C 0.5449(4) 0.5853(4) 0.3934(3) 0.0260(11) Uiso 0.5 1 d P . .
C7B C 0.4589(4) 0.4935(4) 0.4032(3) 0.0240(11) Uiso 0.5 1 d P . .
C8 C 0.6043(4) 0.6445(4) 0.3490(2) 0.0231(10) Uiso 0.5 1 d P . .
C8B C 0.3886(4) 0.4235(4) 0.3752(3) 0.0251(10) Uiso 0.5 1 d P . .
C9 C 0.5637(2) 0.67993(19) 0.29806(14) 0.0319(6) Uani 1 1 d . . .
C9B C 0.3157(4) 0.3792(4) 0.2690(3) 0.0234(10) Uiso 0.5 1 d P . .
C10 C 0.6433(4) 0.6760(4) 0.2636(3) 0.0266(11) Uiso 0.5 1 d P . .
C11 C 0.3330(4) 0.3667(4) 0.3067(3) 0.0237(10) Uiso 0.5 1 d P . .
C12 C 0.3944(5) 0.2872(5) 0.3335(3) 0.0262(14) Uiso 0.5 1 d P . .
C13 C 0.4583(5) 0.3062(5) 0.3837(3) 0.0264(13) Uiso 0.5 1 d P . .
C13B C 0.7295(5) 0.5729(5) 0.3428(3) 0.0315(13) Uiso 0.5 1 d P . .
C14 C 0.4668(4) 0.3994(4) 0.4126(3) 0.0268(11) Uiso 0.5 1 d P . .
C14B C 0.6440(4) 0.5721(4) 0.3859(3) 0.0300(11) Uiso 0.5 1 d P . .
C15 C 0.5424(5) 0.4380(5) 0.4235(3) 0.0309(16) Uiso 0.5 1 d P . .
C15B C 0.6342(5) 0.4796(5) 0.4145(3) 0.0291(13) Uiso 0.5 1 d P . .
C16 C 0.6040(5) 0.5067(5) 0.4172(3) 0.0298(13) Uiso 0.5 1 d P . .
C16B C 0.5673(5) 0.4175(5) 0.4269(3) 0.0290(15) Uiso 0.5 1 d P . .
C18 C 0.6999(4) 0.5174(4) 0.3887(3) 0.0300(11) Uiso 0.5 1 d P . .
C18B C 0.5259(4) 0.3375(4) 0.4082(3) 0.0285(11) Uiso 0.5 1 d P . .
C19 C 0.6996(5) 0.6013(5) 0.3468(3) 0.0280(12) Uiso 0.5 1 d P . .
C19B C 0.4292(5) 0.3277(5) 0.3785(3) 0.0305(14) Uiso 0.5 1 d P . .
C20 C 0.7292(5) 0.6236(5) 0.2825(3) 0.0301(16) Uiso 0.5 1 d P . .
C20C C 0.7519(5) 0.6012(5) 0.2886(3) 0.0260(14) Uiso 0.5 1 d P . .
C20D C 0.4149(5) 0.2609(5) 0.3260(3) 0.0306(15) Uiso 0.5 1 d P . .
C21 C 0.7103(4) 0.6437(4) 0.2283(3) 0.0279(11) Uiso 0.5 1 d P . .
C22 C 0.4197(4) 0.2291(4) 0.2756(3) 0.0311(12) Uiso 0.5 1 d P . .
C23 C 0.5102(4) 0.1884(4) 0.2720(3) 0.0276(11) Uiso 0.5 1 d P . .
C24 C 0.5819(2) 0.20849(19) 0.32902(14) 0.0305(6) Uani 1 1 d . . .
C25 C 0.5540(4) 0.2623(4) 0.3810(3) 0.0243(10) Uiso 0.5 1 d P . .
C25B C 0.7720(4) 0.4770(5) 0.3468(3) 0.0301(12) Uiso 0.5 1 d P . .
C26 C 0.6205(4) 0.3304(4) 0.4079(3) 0.0251(11) Uiso 0.5 1 d P . .
C26B C 0.7128(5) 0.4192(4) 0.3902(3) 0.0306(11) Uiso 0.5 1 d P . .
C27 C 0.7044(2) 0.3324(2) 0.37764(14) 0.0400(7) Uani 1 1 d . . .
C28 C 0.7524(4) 0.4377(4) 0.3701(3) 0.0215(10) Uiso 0.5 1 d P . .
C28B C 0.6015(5) 0.2820(4) 0.3858(3) 0.0279(11) Uiso 0.5 1 d P . .
C29 C 0.8089(2) 0.4354(2) 0.29939(19) 0.0436(8) Uani 1 1 d . . .
C30 C 0.8060(4) 0.5158(4) 0.2678(3) 0.0280(11) Uiso 0.5 1 d P . .
C30B C 0.4941(4) 0.2031(4) 0.3037(3) 0.0256(11) Uiso 0.5 1 d P . .
C31 C 0.6716(2) 0.21364(19) 0.29316(14) 0.0311(6) Uani 1 1 d . . .
C32 C 0.73864(19) 0.28110(19) 0.31987(15) 0.0291(6) Uani 1 1 d . . .
C33 C 0.79611(18) 0.3378(2) 0.27666(14) 0.0298(6) Uani 1 1 d . . .
C101 C 0.31990(19) 0.69833(18) 0.35410(13) 0.0266(5) Uani 1 1 d . . .
H10A H 0.2681 0.7053 0.3221 0.032 Uiso 1 1 calc R . .
H10B H 0.2925 0.6711 0.3943 0.032 Uiso 1 1 calc R . .
C102 C 0.35822(18) 0.79629(19) 0.37013(13) 0.0265(5) Uani 1 1 d . . .
C103 C 0.3425(2) 0.87387(19) 0.32824(14) 0.0297(6) Uani 1 1 d . . .
C104 C 0.3679(2) 0.9667(2) 0.34434(16) 0.0374(7) Uani 1 1 d . . .
C105 C 0.4127(2) 0.9843(2) 0.40478(17) 0.0409(7) Uani 1 1 d . . .
C106 C 0.4313(2) 0.9094(2) 0.44745(15) 0.0383(7) Uani 1 1 d . . .
C107 C 0.4043(2) 0.8175(2) 0.42995(14) 0.0332(6) Uani 1 1 d . . .
F1 F 0.29443(14) 0.85996(12) 0.27101(8) 0.0397(4) Uani 1 1 d . . .
F2 F 0.34516(17) 1.03907(13) 0.30410(10) 0.0549(6) Uani 1 1 d . . .
F3 F 0.47200(14) 0.92624(15) 0.50677(10) 0.0530(5) Uani 1 1 d . . .
F4 F 0.43564(18) 1.07410(14) 0.42209(11) 0.0609(6) Uani 1 1 d . . .
F5 F 0.42034(15) 0.74600(13) 0.47322(8) 0.0455(5) Uani 1 1 d . . .

loop_
_atom_site_aniso_label
_atom_site_aniso_U_11
_atom_site_aniso_U_22
_atom_site_aniso_U_33
_atom_site_aniso_U_23
_atom_site_aniso_U_13
_atom_site_aniso_U_12
C1 0.0259(13) 0.0219(12) 0.0253(12) 0.0012(10) 0.0036(10) 0.0039(10)
C2 0.0164(11) 0.0198(11) 0.0285(12) 0.0010(9) 0.0064(9) 0.0052(9)
C3 0.0237(12) 0.0141(11) 0.0305(12) 0.0000(9) 0.0015(10) 0.0024(9)
C4 0.0224(13) 0.0316(14) 0.0435(16) 0.0111(12) 0.0165(12) 0.0050(11)
C6 0.0556(19) 0.0337(15) 0.0238(12) -0.0089(11) -0.0023(13) 0.0193(13)
C9 0.0281(14) 0.0198(12) 0.0477(16) -0.0115(11) -0.0015(12) -0.0004(10)
C24 0.0351(15) 0.0178(12) 0.0386(14) 0.0114(11) 0.0019(12) 0.0054(11)
C27 0.0423(16) 0.0489(18) 0.0288(13) 0.0094(13) -0.0042(13) 0.0245(14)
C29 0.0174(13) 0.0312(15) 0.082(2) 0.0022(16) -0.0155(14) 0.0004(11)
C31 0.0282(13) 0.0205(12) 0.0445(16) 0.0052(11) 0.0005(12) 0.0091(10)
C32 0.0244(13) 0.0252(13) 0.0377(14) 0.0046(11) -0.0043(11) 0.0094(10)
C33 0.0187(12) 0.0307(14) 0.0401(14) 0.0011(11) -0.0013(11) 0.0088(10)
C101 0.0244(13) 0.0240(13) 0.0313(12) 0.0011(11) 0.0057(10) 0.0029(10)
C102 0.0255(13) 0.0240(13) 0.0300(13) -0.0020(10) 0.0113(11) 0.0030(10)
C103 0.0324(14) 0.0260(13) 0.0308(13) -0.0013(11) 0.0090(11) 0.0030(11)
C104 0.0418(16) 0.0241(14) 0.0462(16) 0.0038(12) 0.0189(14) -0.0002(12)
C105 0.0398(17) 0.0286(15) 0.0542(18) -0.0061(13) 0.0181(15) -0.0059(13)
C106 0.0292(14) 0.0451(17) 0.0405(15) -0.0146(13) 0.0062(12) -0.0007(13)
C107 0.0333(15) 0.0333(15) 0.0330(14) 0.0013(12) 0.0066(12) 0.0078(12)
F1 0.0517(11) 0.0344(9) 0.0331(8) 0.0045(7) -0.0018(8) 0.0056(8)
F2 0.0796(15) 0.0267(9) 0.0584(11) 0.0132(8) 0.0179(11) 0.0027(10)
F3 0.0517(11) 0.0589(12) 0.0483(10) -0.0217(10) -0.0015(9) -0.0055(9)
F4 0.0794(15) 0.0351(10) 0.0682(13) -0.0150(10) 0.0218(12) -0.0242(10)
F5 0.0643(12) 0.0404(10) 0.0319(8) 0.0002(7) -0.0029(9) 0.0137(9)

loop_
_atom_type_symbol
_atom_type_description
_atom_type_scat_dispersion_real
_atom_type_scat_dispersion_imag
_atom_type_scat_source
C C 0.0033 0.0016 'International Tables Vol C Tables 4.2.6.8 and 6.1.1.4'
H H 0 0 'International Tables Vol C Tables 4.2.6.8 and 6.1.1.4'
F F 0.0171 0.0103 'International Tables Vol C Tables 4.2.6.8 and 6.1.1.4'

loop_
_geom_angle_atom_site_label_1
_geom_angle_atom_site_label_2
_geom_angle_atom_site_label_3
_geom_angle
_geom_angle_site_symmetry_1
_geom_angle_site_symmetry_3
_geom_angle_publ_flag
C2 C1 C3 108.0(2) . . ?
C2 C1 C6 104.9(2) . . ?
C3 C1 C6 104.4(2) . . ?
C2 C1 C101 109.6(2) . . ?
C3 C1 C101 114.6(2) . . ?
C6 C1 C101 114.8(2) . . ?
C3 C2 C4 114.5(2) 5_665 . ?
C3 C2 C1 124.8(2) 5_665 . ?
C4 C2 C1 116.1(2) . . ?
C2 C3 C9 114.3(2) 5_665 . ?
C2 C3 C1 122.9(2) 5_665 . ?
C9 C3 C1 116.3(2) . . ?
C8B C4 C11 88.6(4) . . ?
C8B C4 C2 130.9(4) . . ?
C11 C4 C2 130.4(3) . . ?
C8B C4 C5 30.1(3) . . ?
C11 C4 C5 117.4(4) . . ?
C2 C4 C5 101.8(3) . . ?
C8B C4 C9B 117.5(4) . . ?
C11 C4 C9B 30.3(3) . . ?
C2 C4 C9B 101.0(3) . . ?
C5 C4 C9B 143.3(3) . . ?
C7B C5 C8B 139.6(9) . . ?
C7B C5 C14 69.5(6) . . ?
C8B C5 C14 71.6(6) . . ?
C7B C5 C6 51.6(5) . . ?
C8B C5 C6 154.5(6) . . ?
C14 C5 C6 119.2(5) . . ?
C7B C5 C4 153.7(7) . . ?
C8B C5 C4 50.1(5) . . ?
C14 C5 C4 119.0(5) . . ?
C6 C5 C4 109.4(3) . . ?
C7B C5 C15 35.0(5) . . ?
C8B C5 C15 104.7(6) . . ?
C14 C5 C15 35.6(3) . . ?
C6 C5 C15 83.7(3) . . ?
C4 C5 C15 142.3(4) . . ?
C8 C5B C7 148.9(10) . . ?
C8 C5B C14B 74.0(7) . . ?
C7 C5B C14B 75.1(6) . . ?
C8 C5B C9 51.2(6) . . ?
C7 C5B C9 156.4(7) . . ?
C14B C5B C9 120.1(5) . . ?
C8 C5B C6 159.1(7) . . ?
C7 C5B C6 48.7(5) . . ?
C14B C5B C6 119.4(5) . . ?
C9 C5B C6 109.0(3) . . ?
C8 C5B C19 38.7(6) . . ?
C7 C5B C19 111.1(6) . . ?
C14B C5B C19 36.4(3) . . ?
C9 C5B C19 84.3(4) . . ?
C6 C5B C19 147.7(4) . . ?
C8 C5B C16 111.6(7) . . ?
C7 C5B C16 38.2(5) . . ?
C14B C5B C16 38.0(3) . . ?
C9 C5B C16 148.2(4) . . ?
C6 C5B C16 81.8(4) . . ?
C19 C5B C16 73.1(3) . . ?
C7 C6 C7B 89.7(4) . . ?
C7 C6 C1 133.5(4) . . ?
C7B C6 C1 132.2(4) . . ?
C7 C6 C5 117.3(4) . . ?
C7B C6 C5 28.7(3) . . ?
C1 C6 C5 103.6(3) . . ?
C7 C6 C5B 28.9(3) . . ?
C7B C6 C5B 115.3(4) . . ?
C1 C6 C5B 104.6(3) . . ?
C5 C6 C5B 139.0(3) . . ?
C5B C7 C6 102.3(7) . . ?
C5B C7 C14B 71.7(6) . . ?
C6 C7 C14B 155.5(5) . . ?
C5B C7 C16 122.0(7) . . ?
C6 C7 C16 123.8(5) . . ?
C14B C7 C16 51.5(4) . . ?
C5B C7 C8 14.9(5) . . ?
C6 C7 C8 116.4(5) . . ?
C14B C7 C8 56.9(4) . . ?
C16 C7 C8 107.7(5) . . ?
C5B C7 C7B 140.8(7) . . ?
C6 C7 C7B 45.8(3) . . ?
C14B C7 C7B 125.9(5) . . ?
C16 C7 C7B 78.5(4) . . ?
C8 C7 C7B 148.9(4) . . ?
C5B C7 C15B 115.1(7) . . ?
C6 C7 C15B 126.1(5) . . ?
C14B C7 C15B 45.9(3) . . ?
C16 C7 C15B 7.5(3) . . ?
C8 C7 C15B 101.2(4) . . ?
C7B C7 C15B 82.1(3) . . ?
C5 C7B C6 99.7(7) . . ?
C5 C7B C14 77.3(6) . . ?
C6 C7B C14 164.0(5) . . ?
C5 C7B C15 127.1(7) . . ?
C6 C7B C15 126.5(5) . . ?
C14 C7B C15 51.0(4) . . ?
C5 C7B C8B 20.7(5) . . ?
C6 C7B C8B 116.9(5) . . ?
C14 C7B C8B 57.6(4) . . ?
C15 C7B C8B 106.5(5) . . ?
C5 C7B C7 141.8(7) . . ?
C6 C7B C7 44.5(3) . . ?
C14 C7B C7 132.5(5) . . ?
C15 C7B C7 82.8(4) . . ?
C8B C7B C7 151.3(4) . . ?
C5 C7B C16B 125.3(7) . . ?
C6 C7B C16B 127.3(4) . . ?
C14 C7B C16B 49.5(3) . . ?
C15 C7B C16B 2.3(4) . . ?
C8B C7B C16B 104.6(4) . . ?
C7 C7B C16B 83.9(4) . . ?
C5B C8 C9 102.1(7) . . ?
C5B C8 C14B 75.0(6) . . ?
C9 C8 C14B 154.6(5) . . ?
C5B C8 C19 122.9(7) . . ?
C9 C8 C19 122.7(5) . . ?
C14B C8 C19 49.1(4) . . ?
C5B C8 C7 16.2(5) . . ?
C9 C8 C7 117.3(5) . . ?
C14B C8 C7 59.0(4) . . ?
C19 C8 C7 107.4(4) . . ?
C5B C8 C10 140.4(7) . . ?
C9 C8 C10 44.8(3) . . ?
C14B C8 C10 124.0(4) . . ?
C19 C8 C10 78.6(4) . . ?
C7 C8 C10 149.4(4) . . ?
C5B C8 C13B 119.4(7) . . ?
C9 C8 C13B 121.8(4) . . ?
C14B C8 C13B 47.1(3) . . ?
C19 C8 C13B 5.7(3) . . ?
C7 C8 C13B 104.3(4) . . ?
C10 C8 C13B 78.8(3) . . ?
C5 C8B C4 99.9(6) . . ?
C5 C8B C14 74.0(6) . . ?
C4 C8B C14 160.7(5) . . ?
C5 C8B C19B 128.7(7) . . ?
C4 C8B C19B 123.8(5) . . ?
C14 C8B C19B 55.8(4) . . ?
C5 C8B C7B 19.7(5) . . ?
C4 C8B C7B 115.7(5) . . ?
C14 C8B C7B 55.2(4) . . ?
C19B C8B C7B 109.1(5) . . ?
C5 C8B C11 143.6(6) . . ?
C4 C8B C11 46.5(3) . . ?
C14 C8B C11 132.0(5) . . ?
C19B C8B C11 78.2(4) . . ?
C7B C8B C11 151.0(4) . . ?
C5 C8B C13 120.6(6) . . ?
C4 C8B C13 129.4(4) . . ?
C14 C8B C13 48.3(3) . . ?
C19B C8B C13 8.1(3) . . ?
C7B C8B C13 101.0(4) . . ?
C11 C8B C13 84.8(3) . . ?
C8 C9 C10 92.0(4) . . ?
C8 C9 C3 129.2(4) . . ?
C10 C9 C3 128.9(3) . . ?
C8 C9 C9B 119.0(4) . 5_665 ?
C10 C9 C9B 27.8(3) . 5_665 ?
C3 C9 C9B 102.2(3) . 5_665 ?
C8 C9 C5B 26.7(3) . . ?
C10 C9 C5B 116.0(4) . . ?
C3 C9 C5B 102.7(3) . . ?
C9B C9 C5B 139.9(3) 5_665 . ?
C10 C9B C11 133.9(9) 5_665 . ?
C10 C9B C21 65.5(6) 5_665 5_665 ?
C11 C9B C21 69.3(6) . 5_665 ?
C10 C9B C9 56.0(6) 5_665 5_665 ?
C11 C9B C9 153.9(7) . 5_665 ?
C21 C9B C9 118.7(5) 5_665 5_665 ?
C10 C9B C4 154.1(8) 5_665 . ?
C11 C9B C4 52.4(5) . . ?
C21 C9B C4 118.1(5) 5_665 . ?
C9 C9B C4 107.5(3) 5_665 . ?
C10 C9B C20 32.6(6) 5_665 5_665 ?
C11 C9B C20 101.2(6) . 5_665 ?
C21 C9B C20 33.6(3) 5_665 5_665 ?
C9 C9B C20 85.4(3) 5_665 5_665 ?
C4 C9B C20 140.8(4) . 5_665 ?
C9B C10 C21 82.3(7) 5_665 . ?
C9B C10 C9 96.1(7) 5_665 . ?
C21 C10 C9 160.7(6) . . ?
C9B C10 C11 24.3(5) 5_665 5_665 ?
C21 C10 C11 58.6(4) . 5_665 ?
C9 C10 C11 116.6(5) . 5_665 ?
C9B C10 C20 131.5(8) 5_665 . ?
C21 C10 C20 50.0(4) . . ?
C9 C10 C20 125.4(5) . . ?
C11 C10 C20 107.2(5) 5_665 . ?
C9B C10 C8 137.6(7) 5_665 . ?
C21 C10 C8 131.1(5) . . ?
C9 C10 C8 43.2(3) . . ?
C11 C10 C8 150.4(5) 5_665 . ?
C20 C10 C8 83.1(4) . . ?
C9B C10 C20C 131.2(7) 5_665 . ?
C21 C10 C20C 50.5(4) . . ?
C9 C10 C20C 123.7(4) . . ?
C11 C10 C20C 106.9(4) 5_665 . ?
C20 C10 C20C 3.0(4) . . ?
C8 C10 C20C 81.8(3) . . ?
C9B C11 C4 97.3(6) . . ?
C9B C11 C21 75.5(6) . 5_665 ?
C4 C11 C21 157.4(5) . 5_665 ?
C9B C11 C10 21.8(5) . 5_665 ?
C4 C11 C10 115.2(5) . 5_665 ?
C21 C11 C10 54.2(4) 5_665 5_665 ?
C9B C11 C12 131.4(7) . . ?
C4 C11 C12 122.5(5) . . ?
C21 C11 C12 56.9(4) 5_665 . ?
C10 C11 C12 109.6(5) 5_665 . ?
C9B C11 C8B 139.5(7) . . ?
C4 C11 C8B 44.9(3) . . ?
C21 C11 C8B 132.2(5) 5_665 . ?
C10 C11 C8B 148.8(5) 5_665 . ?
C12 C11 C8B 78.5(4) . . ?
C9B C11 C20D 122.2(6) . . ?
C4 C11 C20D 128.4(4) . . ?
C21 C11 C20D 48.3(3) 5_665 . ?
C10 C11 C20D 100.4(4) 5_665 . ?
C12 C11 C20D 9.3(3) . . ?
C8B C11 C20D 85.7(3) . . ?
C19B C12 C21 149.4(7) . 5_665 ?
C19B C12 C13 21.5(4) . . ?
C21 C12 C13 158.0(6) 5_665 . ?
C19B C12 C22 141.6(7) . . ?
C21 C12 C22 51.3(4) 5_665 . ?
C13 C12 C22 122.6(6) . . ?
C19B C12 C11 99.2(7) . . ?
C21 C12 C11 55.0(4) 5_665 . ?
C13 C12 C11 119.6(6) . . ?
C22 C12 C11 104.9(5) . . ?
C19B C12 C30B 103.7(6) . . ?
C21 C12 C30B 90.7(5) 5_665 . ?
C13 C12 C30B 83.0(5) . . ?
C22 C12 C30B 40.2(3) . . ?
C11 C12 C30B 138.8(5) . . ?
C19B C13 C18B 120.8(13) . . ?
C19B C13 C12 56.7(11) . . ?
C18B C13 C12 157.0(6) . . ?
C19B C13 C14 67.7(11) . . ?
C18B C13 C14 54.0(4) . . ?
C12 C13 C14 121.9(7) . . ?
C19B C13 C20D 76.2(12) . . ?
C18B C13 C20D 148.1(7) . . ?
C12 C13 C20D 19.6(3) . . ?
C14 C13 C20D 139.0(7) . . ?
C19B C13 C25 161.8(13) . . ?
C18B C13 C25 55.3(5) . . ?
C12 C13 C25 118.8(6) . . ?
C14 C13 C25 108.6(5) . . ?
C20D C13 C25 99.6(5) . . ?
C19B C13 C8B 23.5(10) . . ?
C18B C13 C8B 97.5(5) . . ?
C12 C13 C8B 76.6(5) . . ?
C14 C13 C8B 45.6(4) . . ?
C20D C13 C8B 95.0(5) . . ?
C25 C13 C8B 144.7(4) . . ?
C19B C13 C28B 151.3(12) . . ?
C18B C13 C28B 41.1(4) . . ?
C12 C13 C28B 128.5(5) . . ?
C14 C13 C28B 93.5(4) . . ?
C20D C13 C28B 110.8(5) . . ?
C25 C13 C28B 15.4(3) . . ?
C8B C13 C28B 130.2(4) . . ?
C19 C13B C20C 95.1(11) . . ?
C19 C13B C18 94.7(11) . . ?
C20C C13B C18 160.5(7) . . ?
C19 C13B C20 77.0(10) . . ?
C20C C13B C20 18.3(4) . . ?
C18 C13B C20 158.8(6) . . ?
C19 C13B C25B 154.9(12) . . ?
C20C C13B C25B 104.2(7) . . ?
C18 C13B C25B 62.4(5) . . ?
C20 C13B C25B 120.5(6) . . ?
C19 C13B C14B 49.0(9) . . ?
C20C C13B C14B 138.4(7) . . ?
C18 C13B C14B 46.1(4) . . ?
C20 C13B C14B 120.8(6) . . ?
C25B C13B C14B 106.7(5) . . ?
C19 C13B C28 136.3(11) . . ?
C20C C13B C28 121.4(6) . . ?
C18 C13B C28 43.6(4) . . ?
C20 C13B C28 135.8(6) . . ?
C25B C13B C28 19.1(3) . . ?
C14B C13B C28 87.6(4) . . ?
C19 C13B C30 138.9(11) . . ?
C20C C13B C30 46.4(5) . . ?
C18 C13B C30 118.5(6) . . ?
C20 C13B C30 63.3(4) . . ?
C25B C13B C30 57.8(4) . . ?
C14B C13B C30 150.2(5) . . ?
C28 C13B C30 75.5(3) . . ?
C19 C13B C8 14.4(8) . . ?
C20C C13B C8 96.8(6) . . ?
C18 C13B C8 88.6(5) . . ?
C20 C13B C8 78.6(5) . . ?
C25B C13B C8 143.1(5) . . ?
C14B C13B C8 42.9(3) . . ?
C28 C13B C8 126.3(4) . . ?
C30 C13B C8 134.5(4) . . ?
C18B C14 C15 74.5(5) . . ?
C18B C14 C19B 71.9(5) . . ?
C15 C14 C19B 141.3(7) . . ?
C18B C14 C7B 139.2(6) . . ?
C15 C14 C7B 69.9(5) . . ?
C19B C14 C7B 129.7(6) . . ?
C18B C14 C8B 133.3(6) . . ?
C15 C14 C8B 133.5(6) . . ?
C19B C14 C8B 65.4(5) . . ?
C7B C14 C8B 67.2(4) . . ?
C18B C14 C5 153.7(6) . . ?
C15 C14 C5 102.4(6) . . ?
C19B C14 C5 99.3(5) . . ?
C7B C14 C5 33.1(3) . . ?
C8B C14 C5 34.5(3) . . ?
C18B C14 C13 51.0(4) . . ?
C15 C14 C13 123.6(6) . . ?
C19B C14 C13 21.1(3) . . ?
C7B C14 C13 146.3(5) . . ?
C8B C14 C13 86.2(5) . . ?
C5 C14 C13 119.4(5) . . ?
C18B C14 C16B 58.4(5) . . ?
C15 C14 C16B 16.6(4) . . ?
C19B C14 C16B 128.1(6) . . ?
C7B C14 C16B 86.3(5) . . ?
C8B C14 C16B 146.6(5) . . ?
C5 C14 C16B 118.4(6) . . ?
C13 C14 C16B 108.6(5) . . ?
C18 C14B C19 78.9(6) . . ?
C18 C14B C16 77.4(6) . . ?
C19 C14B C16 152.9(7) . . ?
C18 C14B C8 146.2(6) . . ?
C19 C14B C8 69.4(5) . . ?
C16 C14B C8 129.5(6) . . ?
C18 C14B C5B 162.0(6) . . ?
C19 C14B C5B 99.7(6) . . ?
C16 C14B C5B 98.9(6) . . ?
C8 C14B C5B 31.0(3) . . ?
C18 C14B C7 142.2(7) . . ?
C19 C14B C7 132.5(6) . . ?
C16 C14B C7 66.3(5) . . ?
C8 C14B C7 64.2(4) . . ?
C5B C14B C7 33.2(3) . . ?
C18 C14B C15B 54.0(5) . . ?
C19 C14B C15B 130.5(6) . . ?
C16 C14B C15B 23.5(3) . . ?
C8 C14B C15B 148.3(6) . . ?
C5B C14B C15B 120.1(6) . . ?
C7 C14B C15B 88.9(5) . . ?
C18 C14B C13B 57.3(5) . . ?
C19 C14B C13B 21.8(4) . . ?
C16 C14B C13B 132.0(6) . . ?
C8 C14B C13B 90.0(5) . . ?
C5B C14B C13B 119.0(5) . . ?
C7 C14B C13B 149.2(5) . . ?
C15B C14B C13B 108.9(5) . . ?
C14 C15 C16 153.5(8) . . ?
C14 C15 C15B 161.9(7) . . ?
C16 C15 C15B 23.7(3) . . ?
C14 C15 C18B 52.5(4) . . ?
C16 C15 C18B 143.0(7) . . ?
C15B C15 C18B 120.7(7) . . ?
C14 C15 C7B 59.1(5) . . ?
C16 C15 C7B 96.3(6) . . ?
C15B C15 C7B 118.0(6) . . ?
C18B C15 C7B 109.0(5) . . ?
C14 C15 C26 96.9(5) . . ?
C16 C15 C26 101.0(6) . . ?
C15B C15 C26 77.4(5) . . ?
C18B C15 C26 44.5(3) . . ?
C7B C15 C26 147.1(5) . . ?
C14 C15 C5 42.0(4) . . ?
C16 C15 C5 112.3(6) . . ?
C15B C15 C5 131.9(5) . . ?
C18B C15 C5 91.2(4) . . ?
C7B C15 C5 17.8(3) . . ?
C26 C15 C5 131.4(4) . . ?
C16 C15B C18 108.8(12) . . ?
C16 C15B C16B 83.8(11) . . ?
C18 C15B C16B 160.6(7) . . ?
C16 C15B C15 65.8(10) . . ?
C18 C15B C15 160.5(6) . . ?
C16B C15B C15 18.6(4) . . ?
C16 C15B C14B 60.4(10) . . ?
C18 C15B C14B 48.7(4) . . ?
C16B C15B C14B 138.9(7) . . ?
C15 C15B C14B 120.7(7) . . ?
C16 C15B C26B 165.3(12) . . ?
C18 C15B C26B 61.8(5) . . ?
C16B C15B C26B 102.7(6) . . ?
C15 C15B C26B 118.9(6) . . ?
C14B C15B C26B 108.3(5) . . ?
C16 C15B C28 149.6(11) . . ?
C18 C15B C28 43.9(4) . . ?
C16B C15B C28 119.6(6) . . ?
C15 C15B C28 134.0(5) . . ?
C14B C15B C28 90.2(4) . . ?
C26B C15B C28 18.2(3) . . ?
C16 C15B C7 19.5(9) . . ?
C18 C15B C7 93.5(5) . . ?
C16B C15B C7 94.9(6) . . ?
C15 C15B C7 76.3(5) . . ?
C14B C15B C7 45.2(4) . . ?
C26B C15B C7 145.8(5) . . ?
C28 C15B C7 130.7(4) . . ?
C15B C16 C14B 96.1(11) . . ?
C15B C16 C15 90.6(11) . . ?
C14B C16 C15 153.3(7) . . ?
C15B C16 C16B 71.6(10) . . ?
C14B C16 C16B 156.2(7) . . ?
C15 C16 C16B 19.6(4) . . ?
C15B C16 C7 152.9(12) . . ?
C14B C16 C7 62.2(5) . . ?
C15 C16 C7 102.4(6) . . ?
C16B C16 C7 121.7(6) . . ?
C15B C16 C18 49.6(9) . . ?
C14B C16 C18 46.7(4) . . ?
C15 C16 C18 136.2(7) . . ?
C16B C16 C18 119.6(7) . . ?
C7 C16 C18 108.2(5) . . ?
C15B C16 C5B 134.3(11) . . ?
C14B C16 C5B 43.1(4) . . ?
C15 C16 C5B 117.7(6) . . ?
C16B C16 C5B 135.3(6) . . ?
C7 C16 C5B 19.8(3) . . ?
C18 C16 C5B 88.5(4) . . ?
C15B C16 C26B 10.6(9) . . ?
C14B C16 C26B 88.2(5) . . ?
C15 C16 C26B 94.5(6) . . ?
C16B C16 C26B 76.7(5) . . ?
C7 C16 C26B 142.4(5) . . ?
C18 C16 C26B 43.1(4) . . ?
C5B C16 C26B 124.2(4) . . ?
C15B C16B C18B 145.9(7) . . ?
C15B C16B C16 24.6(3) . . ?
C18B C16B C16 154.5(6) . . ?
C15B C16B C14 140.5(7) . . ?
C18B C16B C14 51.0(4) . . ?
C16 C16B C14 119.6(7) . . ?
C15B C16B C26 97.9(6) . . ?
C18B C16B C26 56.3(4) . . ?
C16 C16B C26 121.8(6) . . ?
C14 C16B C26 106.9(5) . . ?
C15B C16B C7B 98.7(6) . . ?
C18B C16B C7B 93.0(5) . . ?
C16 C16B C7B 75.7(5) . . ?
C14 C16B C7B 44.2(3) . . ?
C26 C16B C7B 142.4(5) . . ?
C14B C18 C15B 77.3(6) . . ?
C14B C18 C13B 76.6(6) . . ?
C15B C18 C13B 147.4(7) . . ?
C14B C18 C26B 141.8(7) . . ?
C15B C18 C26B 69.4(5) . . ?
C13B C18 C26B 125.0(6) . . ?
C14B C18 C28 157.6(6) . . ?
C15B C18 C28 99.9(6) . . ?
C13B C18 C28 96.8(6) . . ?
C26B C18 C28 30.7(3) . . ?
C14B C18 C25B 138.3(6) . . ?
C15B C18 C25B 129.2(6) . . ?
C13B C18 C25B 65.3(5) . . ?
C26B C18 C25B 62.0(4) . . ?
C28 C18 C25B 31.8(3) . . ?
C14B C18 C19 53.2(5) . . ?
C15B C18 C19 128.2(6) . . ?
C13B C18 C19 23.6(3) . . ?
C26B C18 C19 144.7(6) . . ?
C28 C18 C19 119.6(6) . . ?
C25B C18 C19 88.5(5) . . ?
C14B C18 C16 55.9(5) . . ?
C15B C18 C16 21.6(4) . . ?
C13B C18 C16 129.9(6) . . ?
C26B C18 C16 90.6(5) . . ?
C28 C18 C16 120.6(6) . . ?
C25B C18 C16 146.6(6) . . ?
C19 C18 C16 108.0(5) . . ?
C13 C18B C14 75.0(5) . . ?
C13 C18B C25 75.4(6) . . ?
C14 C18B C25 148.8(6) . . ?
C13 C18B C16B 143.8(7) . . ?
C14 C18B C16B 70.7(5) . . ?
C25 C18B C16B 134.8(6) . . ?
C13 C18B C26 141.8(7) . . ?
C14 C18B C26 137.9(6) . . ?
C25 C18B C26 67.8(4) . . ?
C16B C18B C26 68.1(5) . . ?
C13 C18B C28B 105.8(6) . . ?
C14 C18B C28B 162.3(6) . . ?
C25 C18B C28B 31.4(3) . . ?
C16B C18B C28B 103.6(6) . . ?
C26 C18B C28B 36.5(3) . . ?
C13 C18B C15 126.0(6) . . ?
C14 C18B C15 53.0(5) . . ?
C25 C18B C15 148.7(6) . . ?
C16B C18B C15 18.0(4) . . ?
C26 C18B C15 85.2(5) . . ?
C28B C18B C15 119.2(6) . . ?
C13 C18B C19B 17.4(4) . . ?
C14 C18B C19B 58.0(4) . . ?
C25 C18B C19B 91.7(5) . . ?
C16B C18B C19B 126.6(6) . . ?
C26 C18B C19B 153.9(6) . . ?
C28B C18B C19B 120.6(6) . . ?
C15 C18B C19B 108.6(5) . . ?
C13B C19 C14B 109.2(11) . . ?
C13B C19 C20C 60.2(10) . . ?
C14B C19 C20C 156.2(6) . . ?
C13B C19 C20 79.1(10) . . ?
C14B C19 C20 153.2(6) . . ?
C20C C19 C20 19.1(3) . . ?
C13B C19 C18 61.7(9) . . ?
C14B C19 C18 47.9(4) . . ?
C20C C19 C18 119.8(6) . . ?
C20 C19 C18 136.4(7) . . ?
C13B C19 C8 159.9(12) . . ?
C14B C19 C8 61.5(5) . . ?
C20C C19 C8 120.4(6) . . ?
C20 C19 C8 101.9(6) . . ?
C18 C19 C8 108.6(5) . . ?
C13B C19 C5B 145.6(11) . . ?
C14B C19 C5B 43.9(4) . . ?
C20C C19 C5B 133.1(5) . . ?
C20 C19 C5B 116.2(5) . . ?
C18 C19 C5B 90.3(4) . . ?
C8 C19 C5B 18.3(3) . . ?
C13B C19 C25B 18.0(9) . . ?
C14B C19 C25B 91.8(5) . . ?
C20C C19 C25B 74.6(5) . . ?
C20 C19 C25B 92.5(5) . . ?
C18 C19 C25B 45.4(4) . . ?
C8 C19 C25B 144.6(5) . . ?
C5B C19 C25B 128.1(4) . . ?
C13 C19B C12 101.8(13) . . ?
C13 C19B C14 91.2(12) . . ?
C12 C19B C14 158.4(7) . . ?
C13 C19B C20D 83.3(12) . . ?
C12 C19B C20D 18.7(4) . . ?
C14 C19B C20D 159.6(6) . . ?
C13 C19B C8B 148.3(13) . . ?
C12 C19B C8B 104.2(7) . . ?
C14 C19B C8B 58.9(4) . . ?
C20D C19B C8B 120.8(6) . . ?
C13 C19B C18B 41.8(10) . . ?
C12 C19B C18B 137.2(7) . . ?
C14 C19B C18B 50.1(4) . . ?
C20D C19B C18B 119.3(6) . . ?
C8B C19B C18B 106.7(5) . . ?
C13 C19B C25 13.5(10) . . ?
C12 C19B C25 99.4(6) . . ?
C14 C19B C25 89.2(5) . . ?
C20D C19B C25 80.8(5) . . ?
C8B C19B C25 140.6(5) . . ?
C18B C19B C25 39.4(3) . . ?
C21 C20 C19 149.7(7) . . ?
C21 C20 C13B 159.7(7) . . ?
C19 C20 C13B 23.9(3) . . ?
C21 C20 C22 54.9(4) . 5_665 ?
C19 C20 C22 141.4(7) . 5_665 ?
C13B C20 C22 119.5(7) . 5_665 ?
C21 C20 C10 56.2(5) . . ?
C19 C20 C10 96.4(6) . . ?
C13B C20 C10 118.8(6) . . ?
C22 C20 C10 109.3(5) 5_665 . ?
C21 C20 C30 100.1(5) . . ?
C19 C20 C30 97.9(5) . . ?
C13B C20 C30 74.4(5) . . ?
C22 C20 C30 45.8(4) 5_665 . ?
C10 C20 C30 146.6(5) . . ?
C21 C20 C9B 40.8(4) . 5_665 ?
C19 C20 C9B 110.5(5) . 5_665 ?
C13B C20 C9B 131.1(6) . 5_665 ?
C22 C20 C9B 93.4(4) 5_665 5_665 ?
C10 C20 C9B 15.9(3) . 5_665 ?
C30 C20 C9B 133.2(4) . 5_665 ?
C13B C20C C22 148.1(7) . 5_665 ?
C13B C20C C19 24.7(3) . . ?
C22 C20C C19 156.4(6) 5_665 . ?
C13B C20C C30 97.2(6) . . ?
C22 C20C C30 56.8(4) 5_665 . ?
C19 C20C C30 120.9(6) . . ?
C13B C20C C21 141.3(7) . . ?
C22 C20C C21 51.2(4) 5_665 . ?
C19 C20C C21 119.7(6) . . ?
C30 C20C C21 107.0(5) . . ?
C13B C20C C10 102.3(6) . . ?
C22 C20C C10 91.2(5) 5_665 . ?
C19 C20C C10 78.8(5) . . ?
C30 C20C C10 140.8(5) . . ?
C21 C20C C10 41.3(3) . . ?
C22 C20D C19B 158.9(7) . . ?
C22 C20D C21 56.2(4) . 5_665 ?
C19B C20D C21 117.9(7) . 5_665 ?
C22 C20D C30B 56.3(5) . . ?
C19B C20D C30B 119.4(6) . . ?
C21 C20D C30B 111.0(6) 5_665 . ?
C22 C20D C13 151.6(7) . . ?
C19B C20D C13 20.6(3) . . ?
C21 C20D C13 136.9(7) 5_665 . ?
C30B C20D C13 100.0(6) . . ?
C22 C20D C11 99.1(5) . . ?
C19B C20D C11 74.3(5) . . ?
C21 C20D C11 44.0(3) 5_665 . ?
C30B C20D C11 146.1(5) . . ?
C13 C20D C11 94.4(5) . . ?
C22 C20D C23 42.1(4) . . ?
C19B C20D C23 130.1(6) . . ?
C21 C20D C23 96.1(4) 5_665 . ?
C30B C20D C23 15.0(3) . . ?
C13 C20D C23 112.3(5) . . ?
C11 C20D C23 132.9(4) . . ?
C20 C21 C22 74.2(5) . 5_665 ?
C20 C21 C10 73.8(6) . . ?
C22 C21 C10 143.7(6) 5_665 . ?
C20 C21 C11 138.2(6) . 5_665 ?
C22 C21 C11 134.5(6) 5_665 5_665 ?
C10 C21 C11 67.2(4) . 5_665 ?
C20 C21 C12 140.0(7) . 5_665 ?
C22 C21 C12 69.0(5) 5_665 5_665 ?
C10 C21 C12 132.9(6) . 5_665 ?
C11 C21 C12 68.1(5) 5_665 5_665 ?
C20 C21 C9B 105.6(6) . 5_665 ?
C22 C21 C9B 158.1(6) 5_665 5_665 ?
C10 C21 C9B 32.2(3) . 5_665 ?
C11 C21 C9B 35.2(3) 5_665 5_665 ?
C12 C21 C9B 102.8(6) 5_665 5_665 ?
C20 C21 C20D 121.4(6) . 5_665 ?
C22 C21 C20D 48.9(5) 5_665 5_665 ?
C10 C21 C20D 148.3(6) . 5_665 ?
C11 C21 C20D 87.7(5) 5_665 5_665 ?
C12 C21 C20D 20.1(3) 5_665 5_665 ?
C9B C21 C20D 121.7(6) 5_665 5_665 ?
C20 C21 C20C 14.9(4) . . ?
C22 C21 C20C 59.4(4) 5_665 . ?
C10 C21 C20C 88.2(5) . . ?
C11 C21 C20C 149.0(5) 5_665 . ?
C12 C21 C20C 126.3(6) 5_665 . ?
C9B C21 C20C 119.4(5) 5_665 . ?
C20D C21 C20C 107.0(5) 5_665 . ?
C20D C22 C21 74.9(6) . 5_665 ?
C20D C22 C30B 75.4(6) . . ?
C21 C22 C30B 146.8(6) 5_665 . ?
C20D C22 C30 141.2(7) . 5_665 ?
C21 C22 C30 133.7(6) 5_665 5_665 ?
C30B C22 C30 68.4(4) . 5_665 ?
C20D C22 C20C 141.7(7) . 5_665 ?
C21 C22 C20C 69.4(5) 5_665 5_665 ?
C30B C22 C20C 132.6(6) . 5_665 ?
C30 C22 C20C 66.0(5) 5_665 5_665 ?
C20D C22 C23 105.4(6) . . ?
C21 C22 C23 159.4(6) 5_665 . ?
C30B C22 C23 30.6(3) . . ?
C30 C22 C23 37.7(3) 5_665 . ?
C20C C22 C23 103.1(5) 5_665 . ?
C20D C22 C20 124.0(6) . 5_665 ?
C21 C22 C20 50.8(5) 5_665 5_665 ?
C30B C22 C20 147.4(6) . 5_665 ?
C30 C22 C20 84.1(5) 5_665 5_665 ?
C20C C22 C20 18.6(3) 5_665 5_665 ?
C23 C22 C20 120.3(6) . 5_665 ?
C20D C22 C12 15.2(4) . . ?
C21 C22 C12 59.7(4) 5_665 . ?
C30B C22 C12 89.9(5) . . ?
C30 C22 C12 151.6(6) 5_665 . ?
C20C C22 C12 127.1(6) 5_665 . ?
C23 C22 C12 119.1(5) . . ?
C20 C22 C12 109.0(5) 5_665 . ?
C30B C23 C30 131.5(10) . 5_665 ?
C30B C23 C22 63.0(7) . . ?
C30 C23 C22 68.7(6) 5_665 . ?
C30B C23 C24 58.8(6) . . ?
C30 C23 C24 157.3(7) 5_665 . ?
C22 C23 C24 118.4(5) . . ?
C30B C23 C29 160.2(8) . 5_665 ?
C30 C23 C29 52.1(5) 5_665 5_665 ?
C22 C23 C29 117.4(5) . 5_665 ?
C24 C23 C29 110.6(4) . 5_665 ?
C30B C23 C20D 31.6(6) . . ?
C30 C23 C20D 100.2(6) 5_665 . ?
C22 C23 C20D 32.5(3) . . ?
C24 C23 C20D 86.2(4) . . ?
C29 C23 C20D 141.5(4) 5_665 . ?
C30B C24 C25 93.7(4) . . ?
C30B C24 C31 127.4(3) . . ?
C25 C24 C31 127.7(4) . . ?
C30B C24 C23 27.1(3) . . ?
C25 C24 C23 119.5(4) . . ?
C31 C24 C23 101.3(3) . . ?
C30B C24 C28B 118.7(4) . . ?
C25 C24 C28B 27.6(3) . . ?
C31 C24 C28B 100.5(3) . . ?
C23 C24 C28B 140.9(4) . . ?
C28B C25 C18B 84.8(7) . . ?
C28B C25 C24 92.9(7) . . ?
C18B C25 C24 154.4(5) . . ?
C28B C25 C26 26.6(6) . . ?
C18B C25 C26 58.7(4) . . ?
C24 C25 C26 118.4(5) . . ?
C28B C25 C13 131.9(8) . . ?
C18B C25 C13 49.3(4) . . ?
C24 C25 C13 121.6(5) . . ?
C26 C25 C13 107.3(4) . . ?
C28B C25 C30B 131.2(8) . . ?
C18B C25 C30B 125.0(5) . . ?
C24 C25 C30B 42.8(3) . . ?
C26 C25 C30B 149.2(4) . . ?
C13 C25 C30B 79.5(4) . . ?
C28B C25 C19B 129.6(8) . . ?
C18B C25 C19B 48.9(4) . . ?
C24 C25 C19B 119.6(4) . . ?
C26 C25 C19B 106.0(4) . . ?
C13 C25 C19B 4.7(3) . . ?
C30B C25 C19B 78.3(3) . . ?
C28 C25B C29 106.8(7) . . ?
C28 C25B C18 70.7(6) . . ?
C29 C25B C18 159.9(6) . . ?
C28 C25B C26B 15.1(5) . . ?
C29 C25B C26B 116.5(5) . . ?
C18 C25B C26B 57.4(4) . . ?
C28 C25B C13B 122.5(8) . . ?
C29 C25B C13B 123.7(6) . . ?
C18 C25B C13B 52.3(4) . . ?
C26B C25B C13B 108.1(5) . . ?
C28 C25B C30 150.6(7) . . ?
C29 C25B C30 47.5(3) . . ?
C18 C25B C30 127.4(5) . . ?
C26B C25B C30 151.3(5) . . ?
C13B C25B C30 77.0(4) . . ?
C28 C25B C19 115.8(7) . . ?
C29 C25B C19 128.0(5) . . ?
C18 C25B C19 46.0(3) . . ?
C26B C25B C19 101.2(4) . . ?
C13B C25B C19 7.0(3) . . ?
C30 C25B C19 82.4(4) . . ?
C28B C26 C27 92.9(6) . . ?
C28B C26 C18B 75.6(6) . . ?
C27 C26 C18B 152.2(5) . . ?
C28B C26 C25 22.4(5) . . ?
C27 C26 C25 114.4(5) . . ?
C18B C26 C25 53.6(4) . . ?
C28B C26 C16B 129.2(7) . . ?
C27 C26 C16B 123.3(5) . . ?
C18B C26 C16B 55.6(4) . . ?
C25 C26 C16B 108.5(5) . . ?
C28B C26 C26B 131.0(6) . . ?
C27 C26 C26B 43.0(3) . . ?
C18B C26 C26B 130.9(5) . . ?
C25 C26 C26B 146.4(4) . . ?
C16B C26 C26B 81.2(4) . . ?
C28B C26 C15 122.7(6) . . ?
C27 C26 C15 125.0(4) . . ?
C18B C26 C15 50.3(4) . . ?
C25 C26 C15 102.5(4) . . ?
C16B C26 C15 7.0(4) . . ?
C26B C26 C15 84.2(3) . . ?
C28 C26B C27 107.7(8) . . ?
C28 C26B C18 74.7(7) . . ?
C27 C26B C18 161.7(6) . . ?
C28 C26B C25B 16.0(5) . . ?
C27 C26B C25B 118.3(5) . . ?
C18 C26B C25B 60.6(4) . . ?
C28 C26B C15B 123.0(8) . . ?
C27 C26B C15B 123.8(6) . . ?
C18 C26B C15B 48.7(4) . . ?
C25B C26B C15B 108.0(5) . . ?
C28 C26B C26 151.9(8) . . ?
C27 C26B C26 46.4(3) . . ?
C18 C26B C26 125.9(5) . . ?
C25B C26B C26 154.2(5) . . ?
C15B C26B C26 78.3(4) . . ?
C28 C26B C16 120.1(7) . . ?
C27 C26B C16 124.9(5) . . ?
C18 C26B C16 46.4(3) . . ?
C25B C26B C16 104.8(4) . . ?
C15B C26B C16 4.1(3) . . ?
C26 C26B C16 80.0(3) . . ?
C26B C27 C26 90.6(4) . . ?
C26B C27 C32 127.9(4) . . ?
C26 C27 C32 130.8(4) . . ?
C26B C27 C28B 119.3(4) . . ?
C26 C27 C28B 31.9(3) . . ?
C32 C27 C28B 99.3(3) . . ?
C26B C27 C28 25.4(3) . . ?
C26 C27 C28 115.3(4) . . ?
C32 C27 C28 103.7(3) . . ?
C28B C27 C28 140.8(3) . . ?
C26B C28 C25B 148.9(10) . . ?
C26B C28 C18 74.7(7) . . ?
C25B C28 C18 77.5(6) . . ?
C26B C28 C27 46.9(6) . . ?
C25B C28 C27 147.8(7) . . ?
C18 C28 C27 119.0(5) . . ?
C26B C28 C29 147.3(7) . . ?
C25B C28 C29 46.3(6) . . ?
C18 C28 C29 120.6(5) . . ?
C27 C28 C29 105.3(3) . . ?
C26B C28 C15B 38.8(6) . . ?
C25B C28 C15B 111.4(7) . . ?
C18 C28 C15B 36.2(3) . . ?
C27 C28 C15B 83.1(3) . . ?
C29 C28 C15B 144.2(4) . . ?
C26B C28 C13B 111.6(7) . . ?
C25B C28 C13B 38.4(6) . . ?
C18 C28 C13B 39.6(3) . . ?
C27 C28 C13B 144.9(4) . . ?
C29 C28 C13B 81.6(3) . . ?
C15B C28 C13B 73.2(3) . . ?
C25 C28B C26 131.0(10) . . ?
C25 C28B C18B 63.8(7) . . ?
C26 C28B C18B 67.9(6) . . ?
C25 C28B C24 59.5(6) . . ?
C26 C28B C24 163.6(7) . . ?
C18B C28B C24 118.2(5) . . ?
C25 C28B C27 166.0(8) . . ?
C26 C28B C27 55.2(5) . . ?
C18B C28B C27 118.0(5) . . ?
C24 C28B C27 111.6(4) . . ?
C25 C28B C13 32.6(6) . . ?
C26 C28B C13 100.7(6) . . ?
C18B C28B C13 33.1(3) . . ?
C24 C28B C13 85.5(4) . . ?
C27 C28B C13 143.7(4) . . ?
C25B C29 C30 87.8(4) . . ?
C25B C29 C33 129.5(4) . . ?
C30 C29 C33 131.0(4) . . ?
C25B C29 C23 118.6(4) . 5_665 ?
C30 C29 C23 32.8(3) . 5_665 ?
C33 C29 C23 99.2(3) . 5_665 ?
C25B C29 C28 26.9(3) . . ?
C30 C29 C28 113.6(4) . . ?
C33 C29 C28 103.6(3) . . ?
C23 C29 C28 140.9(3) 5_665 . ?
C23 C30 C29 95.1(6) 5_665 . ?
C23 C30 C22 73.6(6) 5_665 5_665 ?
C29 C30 C22 155.9(6) . 5_665 ?
C23 C30 C30B 21.4(5) 5_665 5_665 ?
C29 C30 C30B 114.2(5) . 5_665 ?
C22 C30 C30B 52.3(4) 5_665 5_665 ?
C23 C30 C20C 129.6(7) 5_665 . ?
C29 C30 C20C 125.4(5) . . ?
C22 C30 C20C 57.2(4) 5_665 . ?
C30B C30 C20C 108.4(5) 5_665 . ?
C23 C30 C25B 136.4(7) 5_665 . ?
C29 C30 C25B 44.7(3) . . ?
C22 C30 C25B 134.5(5) 5_665 . ?
C30B C30 C25B 148.3(5) 5_665 . ?
C20C C30 C25B 81.5(4) . . ?
C23 C30 C20 121.7(6) 5_665 . ?
C29 C30 C20 129.7(5) . . ?
C22 C30 C20 50.1(4) 5_665 . ?
C30B C30 C20 100.6(4) 5_665 . ?
C20C C30 C20 8.0(4) . . ?
C25B C30 C20 87.1(4) . . ?
C23 C30 C13B 152.9(7) 5_665 . ?
C29 C30 C13B 89.4(4) . . ?
C22 C30 C13B 91.8(4) 5_665 . ?
C30B C30 C13B 137.4(5) 5_665 . ?
C20C C30 C13B 36.4(3) . . ?
C25B C30 C13B 45.1(3) . . ?
C20 C30 C13B 42.3(3) . . ?
C23 C30B C22 86.4(7) . . ?
C23 C30B C24 94.0(7) . . ?
C22 C30B C24 158.8(5) . . ?
C23 C30B C20D 133.4(8) . . ?
C22 C30B C20D 48.3(4) . . ?
C24 C30B C20D 123.7(5) . . ?
C23 C30B C30 27.1(6) . 5_665 ?
C22 C30B C30 59.4(4) . 5_665 ?
C24 C30B C30 118.3(5) . 5_665 ?
C20D C30B C30 106.6(5) . 5_665 ?
C23 C30B C12 133.7(8) . . ?
C22 C30B C12 49.9(4) . . ?
C24 C30B C12 120.9(4) . . ?
C20D C30B C12 3.9(4) . . ?
C30 C30B C12 107.2(4) 5_665 . ?
C23 C30B C25 135.0(8) . . ?
C22 C30B C25 126.9(5) . . ?
C24 C30B C25 43.5(3) . . ?
C20D C30B C25 80.9(4) . . ?
C30 C30B C25 150.4(5) 5_665 . ?
C12 C30B C25 78.5(3) . . ?
C33 C31 C32 119.8(3) 5_665 . ?
C33 C31 C24 114.3(3) 5_665 . ?
C32 C31 C24 114.1(3) . . ?
C33 C32 C31 120.1(3) . . ?
C33 C32 C27 113.8(3) . . ?
C31 C32 C27 114.3(3) . . ?
C31 C33 C32 120.1(3) 5_665 . ?
C31 C33 C29 114.4(3) 5_665 . ?
C32 C33 C29 113.4(3) . . ?
C102 C101 C1 115.6(2) . . ?
C103 C102 C107 115.6(3) . . ?
C103 C102 C101 121.4(2) . . ?
C107 C102 C101 122.8(2) . . ?
F1 C103 C104 117.6(3) . . ?
F1 C103 C102 119.1(2) . . ?
C104 C103 C102 123.1(3) . . ?
F2 C104 C103 120.4(3) . . ?
F2 C104 C105 120.4(3) . . ?
C103 C104 C105 119.1(3) . . ?
F4 C105 C106 120.1(3) . . ?
F4 C105 C104 120.1(3) . . ?
C106 C105 C104 119.8(3) . . ?
F3 C106 C105 120.2(3) . . ?
F3 C106 C107 120.3(3) . . ?
C105 C106 C107 119.5(3) . . ?
F5 C107 C106 118.4(3) . . ?
F5 C107 C102 118.7(3) . . ?
C106 C107 C102 122.8(3) . . ?

loop_
_geom_bond_atom_site_label_1
_geom_bond_atom_site_label_2
_geom_bond_distance
_geom_bond_site_symmetry_2
_geom_bond_publ_flag
C1 C2 1.516(4) . ?
C1 C3 1.533(3) . ?
C1 C6 1.545(4) . ?
C1 C101 1.561(3) . ?
C2 C3 1.363(4) 5_665 ?
C2 C4 1.447(4) . ?
C3 C2 1.363(4) 5_665 ?
C3 C9 1.442(4) . ?
C4 C8B 1.246(6) . ?
C4 C11 1.280(6) . ?
C4 C5 1.600(6) . ?
C4 C9B 1.602(7) . ?
C5 C7B 0.774(6) . ?
C5 C8B 0.813(6) . ?
C5 C14 1.382(7) . ?
C5 C6 1.586(6) . ?
C5 C15 2.016(10) . ?
C5B C8 0.732(6) . ?
C5B C7 0.793(6) . ?
C5B C14B 1.374(8) . ?
C5B C9 1.591(7) . ?
C5B C6 1.601(7) . ?
C5B C19 1.952(9) . ?
C5B C16 1.985(9) . ?
C6 C7 1.232(6) . ?
C6 C7B 1.261(6) . ?
C7 C14B 1.398(8) . ?
C7 C16 1.448(9) . ?
C7 C8 1.469(7) . ?
C7 C7B 1.758(8) . ?
C7 C15B 1.970(9) . ?
C7B C14 1.327(7) . ?
C7B C15 1.452(10) . ?
C7B C8B 1.490(7) . ?
C7B C16B 1.901(10) . ?
C8 C9 1.269(6) . ?
C8 C14B 1.367(8) . ?
C8 C19 1.455(9) . ?
C8 C10 1.853(8) . ?
C8 C13B 2.008(10) . ?
C8B C14 1.364(7) . ?
C8B C19B 1.449(9) . ?
C8B C11 1.765(7) . ?
C8B C13 1.905(9) . ?
C9 C10 1.306(6) . ?
C9 C9B 1.566(7) 5_665 ?
C9B C10 0.735(6) 5_665 ?
C9B C11 0.815(6) . ?
C9B C21 1.367(8) 5_665 ?
C9B C9 1.566(7) 5_665 ?
C9B C20 2.014(10) 5_665 ?
C10 C9B 0.735(6) 5_665 ?
C10 C21 1.255(8) . ?
C10 C11 1.426(7) 5_665 ?
C10 C20 1.450(10) . ?
C10 C20C 1.900(10) . ?
C11 C21 1.320(7) 5_665 ?
C11 C10 1.426(7) 5_665 ?
C11 C12 1.496(9) . ?
C11 C20D 1.899(10) . ?
C12 C19B 1.169(9) . ?
C12 C21 1.351(8) 5_665 ?
C12 C13 1.370(8) . ?
C12 C22 1.460(8) . ?
C12 C30B 1.909(10) . ?
C13 C19B 0.514(7) . ?
C13 C18B 1.146(8) . ?
C13 C14 1.424(8) . ?
C13 C20D 1.452(9) . ?
C13 C25 1.464(9) . ?
C13 C28B 2.018(10) . ?
C13B C19 0.578(7) . ?
C13B C20C 1.200(9) . ?
C13B C18 1.272(8) . ?
C13B C20 1.402(9) . ?
C13B C25B 1.460(10) . ?
C13B C14B 1.470(9) . ?
C13B C28 1.983(9) . ?
C13B C30 2.008(9) . ?
C14 C18B 1.193(8) . ?
C14 C15 1.201(9) . ?
C14 C19B 1.318(8) . ?
C14 C16B 1.448(8) . ?
C14B C18 1.089(8) . ?
C14B C19 1.175(8) . ?
C14B C16 1.237(8) . ?
C14B C15B 1.415(8) . ?
C15 C16 1.288(9) . ?
C15 C15B 1.412(9) . ?
C15 C18B 1.449(9) . ?
C15 C26 1.875(10) . ?
C15B C16 0.567(7) . ?
C15B C18 1.174(8) . ?
C15B C16B 1.293(9) . ?
C15B C26B 1.462(9) . ?
C15B C28 1.957(9) . ?
C16 C16B 1.354(9) . ?
C16 C18 1.459(9) . ?
C16 C26B 2.016(10) . ?
C16B C18B 1.307(9) . ?
C16B C26 1.470(9) . ?
C18 C26B 1.377(8) . ?
C18 C28 1.377(8) . ?
C18 C25B 1.424(8) . ?
C18 C19 1.439(8) . ?
C18B C25 1.242(8) . ?
C18B C26 1.319(8) . ?
C18B C28B 1.379(8) . ?
C18B C19B 1.477(9) . ?
C19 C20C 1.377(9) . ?
C19 C20 1.391(9) . ?
C19 C25B 1.999(10) . ?
C19B C20D 1.420(9) . ?
C19B C25 1.958(10) . ?
C20 C21 1.156(9) . ?
C20 C22 1.435(9) 5_665 ?
C20 C30 1.862(10) . ?
C20 C9B 2.014(10) 5_665 ?
C20C C22 1.348(8) 5_665 ?
C20C C30 1.466(9) . ?
C20C C21 1.467(8) . ?
C20D C22 1.107(9) . ?
C20D C21 1.419(8) 5_665 ?
C20D C30B 1.434(10) . ?
C20D C23 1.986(10) . ?
C21 C22 1.221(8) 5_665 ?
C21 C11 1.320(7) 5_665 ?
C21 C12 1.351(8) 5_665 ?
C21 C9B 1.367(8) 5_665 ?
C21 C20D 1.419(8) 5_665 ?
C22 C21 1.221(8) 5_665 ?
C22 C30B 1.233(8) . ?
C22 C30 1.342(8) 5_665 ?
C22 C20C 1.348(8) 5_665 ?
C22 C23 1.382(8) . ?
C22 C20 1.435(9) 5_665 ?
C23 C30B 0.706(6) . ?
C23 C30 0.882(7) 5_665 ?
C23 C24 1.544(6) . ?
C23 C29 1.622(7) 5_665 ?
C24 C30B 1.325(6) . ?
C24 C25 1.343(6) . ?
C24 C31 1.442(4) . ?
C24 C28B 1.556(7) . ?
C25 C28B 0.722(6) . ?
C25 C26 1.429(8) . ?
C25 C30B 1.946(8) . ?
C25B C28 0.769(6) . ?
C25B C29 1.227(7) . ?
C25B C26B 1.442(8) . ?
C25B C30 1.744(8) . ?
C26 C28B 0.848(7) . ?
C26 C27 1.315(6) . ?
C26 C26B 1.815(9) . ?
C26B C28 0.729(6) . ?
C26B C27 1.238(7) . ?
C27 C32 1.444(4) . ?
C27 C28B 1.600(8) . ?
C27 C28 1.616(7) . ?
C28 C29 1.625(7) . ?
C29 C30 1.286(6) . ?
C29 C33 1.443(4) . ?
C29 C23 1.622(7) 5_665 ?
C30 C23 0.882(7) 5_665 ?
C30 C22 1.342(8) 5_665 ?
C30 C30B 1.450(8) 5_665 ?
C30B C30 1.450(8) 5_665 ?
C31 C33 1.417(4) 5_665 ?
C31 C32 1.426(4) . ?
C32 C33 1.419(4) . ?
C33 C31 1.417(4) 5_665 ?
C101 C102 1.497(4) . ?
C102 C103 1.385(4) . ?
C102 C107 1.394(4) . ?
C103 F1 1.345(3) . ?
C103 C104 1.375(4) . ?
C104 F2 1.329(4) . ?
C104 C105 1.388(5) . ?
C105 F4 1.334(4) . ?
C105 C106 1.374(5) . ?
C106 F3 1.341(4) . ?
C106 C107 1.377(4) . ?
C107 F5 1.339(3) . ?
